data_7125996
loop_
_publ_author_name
'Inoue, Satoshi'
'Yan, Yin-Nan'
'Yamanishi, Katsunori'
'Kataoka, Yusuke'
'Kawamoto, Tatsuya'

_publ_section_title
;
 Photocatalytic and electrocatalytic hydrogen production using nickel
 complexes supported by hemilabile and non-innocent ligands.
;
_journal_issue 19
_journal_name_full 'Chemical communications (Cambridge, England)'
_journal_page_first 2829
_journal_page_last 2832
_journal_paper_doi 10.1039/c9cc09568c
_journal_volume 56
_journal_year 2020
_chemical_formula_moiety 'C46 H50 Cl6 Co N4 Ni S2'
_chemical_formula_sum 'C46 H50 Cl6 Co N4 Ni S2'
_chemical_formula_weight 1053.40
_space_group_crystal_system triclinic
_space_group_IT_number 2
_space_group_name_Hall '-P 1'
_space_group_name_H-M_alt 'P -1'
_atom_sites_solution_hydrogens geom
_atom_sites_solution_primary direct
_atom_sites_solution_secondary difmap
_audit_update_record
;
2019-12-07 deposited with the CCDC.	2020-02-10 downloaded from the CCDC.
;
_cell_angle_alpha 96.674(2)
_cell_angle_beta 91.868(2)
_cell_angle_gamma 96.713(3)
_cell_formula_units_Z 2
_cell_length_a 10.1761(3)
_cell_length_b 12.4123(4)
_cell_length_c 19.1814(5)
_cell_measurement_reflns_used 12143
_cell_measurement_temperature 296
_cell_measurement_theta_max 31.18
_cell_measurement_theta_min 2.45
_cell_volume 2387.24(12)
_computing_cell_refinement 'CrysAlisPro 1.171.38.43 (Rigaku OD, 2015)'
_computing_data_collection 'CrysAlisPro 1.171.38.43 (Rigaku OD, 2015)'
_computing_data_reduction 'CrysAlisPro 1.171.38.43 (Rigaku OD, 2015)'
_computing_molecular_graphics 'CrystalStructure 4.3'
_computing_publication_material 'CrystalStructure 4.3 (Rigaku, 2018)'
_computing_structure_refinement 'SHELXL Version 2018/3 (Sheldrick, 2008)'
_computing_structure_solution 'SHELXT Version 2018/2 (Sheldrick, 2014)'
_diffrn_ambient_temperature 296
_diffrn_detector_area_resol_mean 28.626
_diffrn_measured_fraction_theta_full 0.961
_diffrn_measured_fraction_theta_max 0.961
_diffrn_measurement_device_type 'Rigaku Saturn724'
_diffrn_measurement_method \w
_diffrn_radiation_type 'Mo K\a'
_diffrn_radiation_wavelength 0.71073
_diffrn_reflns_av_R_equivalents 0.0234
_diffrn_reflns_av_unetI/netI 0.0274
_diffrn_reflns_Laue_measured_fraction_full 0.961
_diffrn_reflns_Laue_measured_fraction_max 0.961
_diffrn_reflns_limit_h_max 11
_diffrn_reflns_limit_h_min -8
_diffrn_reflns_limit_k_max 14
_diffrn_reflns_limit_k_min -14
_diffrn_reflns_limit_l_max 22
_diffrn_reflns_limit_l_min -20
_diffrn_reflns_number 14717
_diffrn_reflns_point_group_measured_fraction_full 0.961
_diffrn_reflns_point_group_measured_fraction_max 0.961
_diffrn_reflns_theta_full 24.749
_diffrn_reflns_theta_max 24.749
_diffrn_reflns_theta_min 1.867
_diffrn_standards_number 0
_exptl_absorpt_coefficient_mu 1.202
_exptl_absorpt_correction_T_max 0.930
_exptl_absorpt_correction_T_min 0.684
_exptl_absorpt_correction_type multi-scan
_exptl_absorpt_process_details
;
CrysAlisPro 1.171.38.43 (Rigaku Oxford Diffraction, 2015)
Empirical absorption correction using spherical harmonics,
 implemented in SCALE3 ABSPACK scaling algorithm.
;
_exptl_crystal_colour green
_exptl_crystal_density_diffrn 1.465
_exptl_crystal_density_method 'not measured'
_exptl_crystal_description plate
_exptl_crystal_F_000 1086.00
_exptl_crystal_size_max 0.550
_exptl_crystal_size_mid 0.420
_exptl_crystal_size_min 0.060
_refine_diff_density_max 0.91
_refine_diff_density_min -0.79
_refine_ls_extinction_method none
_refine_ls_goodness_of_fit_ref 1.030
_refine_ls_hydrogen_treatment constr
_refine_ls_number_parameters 541
_refine_ls_number_reflns 7838
_refine_ls_number_restraints 0
_refine_ls_R_factor_all 0.0527
_refine_ls_R_factor_gt 0.0481
_refine_ls_shift/su_max 0.001
_refine_ls_structure_factor_coef Fsqd
_refine_ls_weighting_details 'w = 1/[\s^2^(Fo^2^)+(0.0700P)^2^+2.5032P] where P=(Fo^2^+2Fc^2^)/3'
_refine_ls_weighting_scheme calc
_refine_ls_wR_factor_gt 0.1256
_refine_ls_wR_factor_ref 0.1300
_reflns_Friedel_coverage 0.000
_reflns_number_gt 7072
_reflns_number_total 7838
_reflns_threshold_expression F^2^>2.0\s(F^2^)
_cod_data_source_file c9cc09568c2.cif
_cod_data_source_block xcalibur_CCDC5
_cod_depositor_comments 'Adding full bibliography for 7125991--7125997.cif.'
_cod_database_code 7125996

loop_
_space_group_symop_id
_space_group_symop_operation_xyz
1 +X,+Y,+Z
2 -X,-Y,-Z

loop_
_atom_site_label
_atom_site_type_symbol
_atom_site_fract_x
_atom_site_fract_y
_atom_site_fract_z
_atom_site_U_iso_or_equiv
_atom_site_adp_type
_atom_site_occupancy
_atom_site_site_symmetry_order
_atom_site_calc_flag
_atom_site_refinement_flags_posn
_atom_site_refinement_flags_adp
_atom_site_refinement_flags_occupancy
_atom_site_disorder_assembly
_atom_site_disorder_group
Ni1 Ni 0.64850(3) 0.42889(3) 0.25738(2) 0.03645(13) Uani 1 1 d . . . . .
Co1 Co 1.10897(4) 0.96660(3) 0.24769(2) 0.03857(14) Uani 1 1 d . . . . .
Cl1 Cl 0.22357(11) 0.14376(9) 0.00396(5) 0.0768(3) Uani 1 1 d . . . . .
Cl2 Cl 0.63143(12) 0.92506(8) 0.44574(6) 0.0771(3) Uani 1 1 d . . . . .
Cl3 Cl 0.11942(11) 0.71580(13) 0.54005(8) 0.0951(4) Uani 1 1 d . . . . .
Cl4 Cl 0.40114(12) 0.77547(12) 0.53421(8) 0.0979(4) Uani 1 1 d . . . . .
Cl5 Cl -0.11014(13) 0.54368(10) 0.08591(7) 0.0898(4) Uani 1 1 d . . . . .
Cl6 Cl -0.00546(16) 0.33589(9) 0.07277(7) 0.0918(4) Uani 1 1 d . . . . .
S1 S 0.71203(8) 0.27716(7) 0.21405(5) 0.0519(2) Uani 1 1 d . . . . .
S2 S 0.83137(7) 0.49351(8) 0.31254(5) 0.0508(2) Uani 1 1 d . . . . .
N1 N 0.4907(2) 0.38978(18) 0.20797(12) 0.0347(5) Uani 1 1 d . . . . .
N2 N 0.2945(2) 0.5555(2) 0.11916(13) 0.0410(6) Uani 1 1 d . . . . .
N3 N 0.5786(2) 0.55249(19) 0.29155(12) 0.0357(5) Uani 1 1 d . . . . .
N4 N 0.2333(3) 0.5177(3) 0.34058(15) 0.0513(7) Uani 1 1 d . . . . .
C1 C 0.5739(3) 0.2312(3) 0.15776(18) 0.0471(7) Uani 1 1 d . . . . .
C2 C 0.4708(3) 0.3001(2) 0.15923(15) 0.0385(6) Uani 1 1 d . . . . .
C3 C 0.3619(3) 0.2722(2) 0.11137(15) 0.0418(7) Uani 1 1 d . . . . .
H3 H 0.295233 0.317225 0.109925 0.050 Uiso 1 1 calc R U . . .
C4 C 0.3559(4) 0.1768(3) 0.06663(18) 0.0553(9) Uani 1 1 d . . . . .
C5 C 0.4498(4) 0.1068(3) 0.0665(2) 0.0702(12) Uani 1 1 d . . . . .
H5 H 0.440024 0.041716 0.036391 0.084 Uiso 1 1 calc R U . . .
C6 C 0.5598(4) 0.1345(3) 0.1120(2) 0.0663(11) Uani 1 1 d . . . . .
H6 H 0.625125 0.088027 0.112098 0.080 Uiso 1 1 calc R U . . .
C7 C 0.3999(3) 0.4733(2) 0.21052(14) 0.0318(6) Uani 1 1 d . . . . .
H7 H 0.308958 0.437613 0.211839 0.038 Uiso 1 1 calc R U . . .
C8 C 0.4095(3) 0.5370(2) 0.14739(14) 0.0339(6) Uani 1 1 d . . . . .
C9 C 0.5293(3) 0.5735(3) 0.12087(19) 0.0572(9) Uani 1 1 d . . . . .
H9 H 0.608499 0.560118 0.141858 0.069 Uiso 1 1 calc R U . . .
C10 C 0.5302(4) 0.6300(4) 0.0630(2) 0.0692(11) Uani 1 1 d . . . . .
H10 H 0.609804 0.655096 0.044554 0.083 Uiso 1 1 calc R U . . .
C11 C 0.4122(4) 0.6486(3) 0.03328(18) 0.0581(9) Uani 1 1 d . . . . .
H11 H 0.409584 0.686245 -0.005850 0.070 Uiso 1 1 calc R U . . .
C12 C 0.2981(4) 0.6102(3) 0.06287(17) 0.0498(8) Uani 1 1 d . . . . .
H12 H 0.217882 0.622809 0.042587 0.060 Uiso 1 1 calc R U . . .
C13 C 0.7833(3) 0.6170(3) 0.34969(15) 0.0453(7) Uani 1 1 d . . . . .
C14 C 0.6490(3) 0.6334(2) 0.33573(14) 0.0381(6) Uani 1 1 d . . . . .
C15 C 0.6025(3) 0.7279(3) 0.36716(16) 0.0462(7) Uani 1 1 d . . . . .
H15 H 0.514270 0.738732 0.360501 0.055 Uiso 1 1 calc R U . . .
C16 C 0.6897(4) 0.8052(3) 0.40833(17) 0.0548(9) Uani 1 1 d . . . . .
C17 C 0.8213(4) 0.7908(3) 0.42027(18) 0.0603(10) Uani 1 1 d . . . . .
H17 H 0.878025 0.844357 0.447933 0.072 Uiso 1 1 calc R U . . .
C18 C 0.8665(3) 0.6981(4) 0.39133(17) 0.0578(10) Uani 1 1 d . . . . .
H18 H 0.954737 0.688537 0.399426 0.069 Uiso 1 1 calc R U . . .
C19 C 0.4361(3) 0.5475(2) 0.28050(14) 0.0315(6) Uani 1 1 d . . . . .
H19 H 0.413702 0.620984 0.275516 0.038 Uiso 1 1 calc R U . . .
C20 C 0.3614(3) 0.5041(2) 0.34073(14) 0.0322(6) Uani 1 1 d . . . . .
C21 C 0.4196(3) 0.4540(3) 0.39210(18) 0.0532(9) Uani 1 1 d . . . . .
H21 H 0.509137 0.445535 0.391251 0.064 Uiso 1 1 calc R U . . .
C22 C 0.3440(4) 0.4163(3) 0.44495(19) 0.0603(10) Uani 1 1 d . . . . .
H22 H 0.381966 0.382080 0.479814 0.072 Uiso 1 1 calc R U . . .
C23 C 0.2138(3) 0.4302(3) 0.44513(18) 0.0553(9) Uani 1 1 d . . . . .
H23 H 0.160736 0.406831 0.480380 0.066 Uiso 1 1 calc R U . . .
C24 C 0.1631(3) 0.4791(4) 0.3922(2) 0.0624(10) Uani 1 1 d . . . . .
H24 H 0.073201 0.486404 0.391818 0.075 Uiso 1 1 calc R U . . .
C25 C 1.2815(3) 0.9777(3) 0.19571(19) 0.0538(8) Uani 1 1 d . . . . .
C26 C 1.2740(4) 1.0761(3) 0.24167(18) 0.0560(9) Uani 1 1 d . . . . .
C27 C 1.1574(3) 1.1211(3) 0.22174(16) 0.0465(7) Uani 1 1 d . . . . .
C28 C 1.0934(3) 1.0511(2) 0.16323(15) 0.0417(7) Uani 1 1 d . . . . .
C29 C 1.1703(3) 0.9634(3) 0.14733(16) 0.0463(7) Uani 1 1 d . . . . .
C30 C 1.3894(4) 0.9043(4) 0.1956(3) 0.0838(14) Uani 1 1 d . . . . .
H30A H 1.453161 0.931239 0.233410 0.101 Uiso 1 1 calc R U . . .
H30B H 1.351545 0.831554 0.201552 0.101 Uiso 1 1 calc R U . . .
H30C H 1.432260 0.903169 0.151692 0.101 Uiso 1 1 calc R U . . .
C31 C 1.3730(5) 1.1260(4) 0.2996(2) 0.0843(15) Uani 1 1 d . . . . .
H31A H 1.442285 1.080244 0.302573 0.101 Uiso 1 1 calc R U . . .
H31B H 1.410184 1.197080 0.289821 0.101 Uiso 1 1 calc R U . . .
H31C H 1.329812 1.132556 0.343356 0.101 Uiso 1 1 calc R U . . .
C32 C 1.1134(5) 1.2265(3) 0.2538(2) 0.0660(11) Uani 1 1 d . . . . .
H32A H 1.031845 1.237595 0.230747 0.079 Uiso 1 1 calc R U . . .
H32B H 1.100315 1.223232 0.302926 0.079 Uiso 1 1 calc R U . . .
H32C H 1.180048 1.286015 0.248373 0.079 Uiso 1 1 calc R U . . .
C33 C 0.9683(4) 1.0667(3) 0.12489(18) 0.0526(8) Uani 1 1 d . . . . .
H33A H 0.935884 1.131960 0.145891 0.063 Uiso 1 1 calc R U . . .
H33B H 0.985409 1.073312 0.076546 0.063 Uiso 1 1 calc R U . . .
H33C H 0.903139 1.005030 0.127575 0.063 Uiso 1 1 calc R U . . .
C34 C 1.1407(5) 0.8741(3) 0.08752(19) 0.0632(10) Uani 1 1 d . . . . .
H34A H 1.059728 0.883187 0.063023 0.076 Uiso 1 1 calc R U . . .
H34B H 1.211805 0.877226 0.055850 0.076 Uiso 1 1 calc R U . . .
H34C H 1.131593 0.804577 0.105331 0.076 Uiso 1 1 calc R U . . .
C35 C 1.1225(4) 0.8787(3) 0.33098(17) 0.0530(8) Uani 1 1 d . . . . .
C36 C 1.0558(3) 0.8116(2) 0.27274(17) 0.0457(7) Uani 1 1 d . . . . .
C37 C 0.9411(3) 0.8587(2) 0.25416(16) 0.0438(7) Uani 1 1 d . . . . .
C38 C 0.9372(4) 0.9573(3) 0.30050(17) 0.0499(8) Uani 1 1 d . . . . .
C39 C 1.0497(4) 0.9689(3) 0.34797(16) 0.0544(9) Uani 1 1 d . . . . .
C40 C 1.2444(5) 0.8543(4) 0.3694(2) 0.0809(13) Uani 1 1 d . . . . .
H40A H 1.270814 0.911892 0.406861 0.097 Uiso 1 1 calc R U . . .
H40B H 1.225797 0.786328 0.388550 0.097 Uiso 1 1 calc R U . . .
H40C H 1.314704 0.849145 0.337453 0.097 Uiso 1 1 calc R U . . .
C41 C 1.0955(4) 0.7061(3) 0.2385(2) 0.0628(10) Uani 1 1 d . . . . .
H41A H 1.033749 0.676982 0.200131 0.075 Uiso 1 1 calc R U . . .
H41B H 1.182683 0.719052 0.221081 0.075 Uiso 1 1 calc R U . . .
H41C H 1.095619 0.654776 0.272235 0.075 Uiso 1 1 calc R U . . .
C42 C 0.8371(4) 0.8098(3) 0.1987(2) 0.0625(10) Uani 1 1 d . . . . .
H42A H 0.769962 0.857691 0.196388 0.075 Uiso 1 1 calc R U . . .
H42B H 0.876870 0.800139 0.154057 0.075 Uiso 1 1 calc R U . . .
H42C H 0.798001 0.740263 0.210166 0.075 Uiso 1 1 calc R U . . .
C43 C 0.8318(4) 1.0310(3) 0.3012(2) 0.0710(11) Uani 1 1 d . . . . .
H43A H 0.767444 1.004733 0.263535 0.085 Uiso 1 1 calc R U . . .
H43B H 0.789494 1.032353 0.345229 0.085 Uiso 1 1 calc R U . . .
H43C H 0.870524 1.103507 0.295237 0.085 Uiso 1 1 calc R U . . .
C44 C 1.0833(6) 1.0575(4) 0.4078(2) 0.0846(15) Uani 1 1 d . . . . .
H44A H 1.164219 1.046565 0.431625 0.102 Uiso 1 1 calc R U . . .
H44B H 1.093977 1.127185 0.390231 0.102 Uiso 1 1 calc R U . . .
H44C H 1.013084 1.055721 0.440108 0.102 Uiso 1 1 calc R U . . .
C45 C 0.2781(4) 0.6970(5) 0.5696(3) 0.0872(15) Uani 1 1 d . . . . .
H45A H 0.285504 0.713902 0.620310 0.105 Uiso 1 1 calc R U . . .
H45B H 0.290341 0.620743 0.558250 0.105 Uiso 1 1 calc R U . . .
C46 C -0.0245(4) 0.4533(3) 0.1279(2) 0.0621(9) Uani 1 1 d . . . . .
H46A H 0.062161 0.489786 0.144655 0.075 Uiso 1 1 calc R U . . .
H46B H -0.072261 0.433308 0.168329 0.075 Uiso 1 1 calc R U . . .

loop_
_atom_site_aniso_label
_atom_site_aniso_U_11
_atom_site_aniso_U_22
_atom_site_aniso_U_33
_atom_site_aniso_U_23
_atom_site_aniso_U_13
_atom_site_aniso_U_12
Ni1 0.0284(2) 0.0425(2) 0.0407(2) 0.01235(16) 0.00160(15) 0.00660(15)
Co1 0.0466(3) 0.0355(2) 0.0332(2) 0.00857(16) -0.00381(17) 0.00012(17)
Cl1 0.0827(7) 0.0819(7) 0.0505(5) -0.0246(5) 0.0071(5) -0.0232(6)
Cl2 0.0941(8) 0.0604(6) 0.0634(6) -0.0194(5) 0.0156(5) -0.0228(5)
Cl3 0.0506(6) 0.1287(11) 0.1072(9) 0.0157(8) 0.0042(6) 0.0142(6)
Cl4 0.0602(6) 0.1189(10) 0.1240(11) 0.0657(9) -0.0034(6) 0.0017(6)
Cl5 0.0912(8) 0.0761(7) 0.0987(9) -0.0191(6) -0.0227(7) 0.0327(6)
Cl6 0.1331(11) 0.0538(6) 0.0898(8) 0.0039(5) 0.0026(8) 0.0226(6)
S1 0.0426(4) 0.0498(5) 0.0694(6) 0.0168(4) 0.0137(4) 0.0191(4)
S2 0.0292(4) 0.0695(5) 0.0563(5) 0.0227(4) -0.0045(3) 0.0036(3)
N1 0.0340(12) 0.0335(12) 0.0374(12) 0.0045(10) 0.0016(10) 0.0066(10)
N2 0.0396(14) 0.0464(14) 0.0382(13) 0.0057(11) -0.0018(11) 0.0102(11)
N3 0.0273(12) 0.0412(13) 0.0372(12) 0.0043(10) -0.0036(10) 0.0005(10)
N4 0.0317(14) 0.077(2) 0.0508(16) 0.0238(14) 0.0036(11) 0.0149(13)
C1 0.0513(19) 0.0382(16) 0.0546(19) 0.0079(14) 0.0205(15) 0.0098(14)
C2 0.0432(16) 0.0340(14) 0.0392(15) 0.0059(12) 0.0138(13) 0.0035(12)
C3 0.0456(17) 0.0418(16) 0.0361(15) 0.0005(13) 0.0106(13) -0.0009(13)
C4 0.060(2) 0.055(2) 0.0447(18) -0.0105(15) 0.0166(16) -0.0106(17)
C5 0.079(3) 0.052(2) 0.072(3) -0.0209(19) 0.030(2) -0.005(2)
C6 0.072(3) 0.0446(19) 0.085(3) -0.0020(19) 0.037(2) 0.0165(18)
C7 0.0276(13) 0.0335(13) 0.0333(14) 0.0022(11) -0.0016(11) 0.0019(11)
C8 0.0351(15) 0.0338(14) 0.0318(14) 0.0016(11) -0.0011(11) 0.0040(11)
C9 0.0427(18) 0.077(2) 0.056(2) 0.0322(18) 0.0020(15) 0.0027(17)
C10 0.058(2) 0.090(3) 0.067(2) 0.040(2) 0.0126(19) 0.005(2)
C11 0.075(3) 0.062(2) 0.0430(18) 0.0225(16) 0.0054(17) 0.0151(19)
C12 0.056(2) 0.0551(19) 0.0412(17) 0.0070(15) -0.0061(15) 0.0213(16)
C13 0.0355(16) 0.065(2) 0.0336(15) 0.0163(14) -0.0031(12) -0.0128(14)
C14 0.0361(15) 0.0462(16) 0.0297(14) 0.0090(12) -0.0002(11) -0.0087(12)
C15 0.0441(17) 0.0523(18) 0.0379(16) 0.0039(14) 0.0020(13) -0.0111(14)
C16 0.066(2) 0.056(2) 0.0350(16) -0.0018(14) 0.0079(15) -0.0205(17)
C17 0.056(2) 0.075(3) 0.0384(17) 0.0021(17) -0.0027(15) -0.0312(19)
C18 0.0387(18) 0.089(3) 0.0399(17) 0.0150(18) -0.0049(14) -0.0201(18)
C19 0.0282(13) 0.0307(13) 0.0348(14) 0.0020(11) -0.0025(11) 0.0034(10)
C20 0.0321(14) 0.0310(13) 0.0325(14) -0.0002(11) -0.0031(11) 0.0052(11)
C21 0.0384(17) 0.077(2) 0.0529(19) 0.0294(18) 0.0080(14) 0.0221(16)
C22 0.053(2) 0.085(3) 0.052(2) 0.0353(19) 0.0042(16) 0.0192(19)
C23 0.0438(18) 0.078(2) 0.0465(18) 0.0213(17) 0.0078(15) 0.0030(17)
C24 0.0332(17) 0.100(3) 0.060(2) 0.029(2) 0.0079(15) 0.0133(18)
C25 0.0485(19) 0.063(2) 0.054(2) 0.0207(17) 0.0063(15) 0.0071(16)
C26 0.052(2) 0.066(2) 0.0459(18) 0.0175(17) -0.0068(15) -0.0165(17)
C27 0.059(2) 0.0385(16) 0.0401(16) 0.0101(13) 0.0027(14) -0.0064(14)
C28 0.0545(18) 0.0347(15) 0.0360(15) 0.0100(12) 0.0017(13) 0.0004(13)
C29 0.057(2) 0.0441(17) 0.0389(16) 0.0103(13) 0.0045(14) 0.0048(14)
C30 0.064(3) 0.104(4) 0.095(3) 0.038(3) 0.011(2) 0.030(2)
C31 0.070(3) 0.105(4) 0.067(3) 0.024(2) -0.022(2) -0.040(3)
C32 0.100(3) 0.0372(17) 0.057(2) 0.0031(16) 0.010(2) -0.0059(18)
C33 0.063(2) 0.0484(18) 0.0485(19) 0.0165(15) -0.0058(16) 0.0060(16)
C34 0.093(3) 0.051(2) 0.0459(19) 0.0015(16) 0.0067(19) 0.016(2)
C35 0.061(2) 0.055(2) 0.0439(18) 0.0219(15) -0.0066(15) -0.0002(16)
C36 0.0532(19) 0.0389(16) 0.0471(17) 0.0171(14) -0.0021(14) 0.0032(14)
C37 0.0507(18) 0.0388(15) 0.0424(16) 0.0140(13) -0.0003(14) -0.0009(13)
C38 0.060(2) 0.0473(18) 0.0459(18) 0.0174(15) 0.0131(15) 0.0074(15)
C39 0.078(2) 0.0502(19) 0.0324(16) 0.0083(14) 0.0034(16) -0.0093(17)
C40 0.082(3) 0.095(3) 0.068(3) 0.039(2) -0.026(2) 0.001(2)
C41 0.075(3) 0.0419(18) 0.074(3) 0.0140(17) 0.002(2) 0.0109(17)
C42 0.054(2) 0.064(2) 0.067(2) 0.0171(19) -0.0107(18) -0.0080(17)
C43 0.080(3) 0.066(2) 0.076(3) 0.023(2) 0.028(2) 0.024(2)
C44 0.127(4) 0.078(3) 0.040(2) -0.0040(19) 0.009(2) -0.016(3)
C45 0.061(3) 0.114(4) 0.096(3) 0.052(3) 0.000(2) 0.010(3)
C46 0.064(2) 0.064(2) 0.057(2) 0.0081(18) 0.0123(18) -0.0006(18)

loop_
_atom_type_symbol
_atom_type_description
_atom_type_scat_dispersion_real
_atom_type_scat_dispersion_imag
_atom_type_scat_source
C C 0.0033 0.0016
;
International Tables for Crystallography
(Vol. C, Tables 4.2.6.8 and 6.1.1.4)
;
H H 0.0000 0.0000
;
International Tables for Crystallography
(Vol. C, Table 6.1.1.4)
;
Cl Cl 0.1484 0.1585
;
International Tables for Crystallography
(Vol. C, Tables 4.2.6.8 and 6.1.1.4)
;
Co Co 0.3494 0.9721
;
International Tables for Crystallography
(Vol. C, Tables 4.2.6.8 and 6.1.1.4)
;
N N 0.0061 0.0033
;
International Tables for Crystallography
(Vol. C, Tables 4.2.6.8 and 6.1.1.4)
;
Ni Ni 0.3393 1.1124
;
International Tables for Crystallography
(Vol. C, Tables 4.2.6.8 and 6.1.1.4)
;
S S 0.1246 0.1234
;
International Tables for Crystallography
(Vol. C, Tables 4.2.6.8 and 6.1.1.4)
;

loop_
_geom_angle_atom_site_label_1
_geom_angle_atom_site_label_2
_geom_angle_atom_site_label_3
_geom_angle
_geom_angle_site_symmetry_1
_geom_angle_site_symmetry_3
_geom_angle_publ_flag
N1 Ni1 N3 85.82(10) . . ?
N1 Ni1 S2 173.34(8) . . ?
N3 Ni1 S2 89.01(7) . . ?
N1 Ni1 S1 88.98(8) . . ?
N3 Ni1 S1 174.61(8) . . ?
S2 Ni1 S1 96.28(4) . . ?
C39 Co1 C28 139.75(14) . . ?
C39 Co1 C29 179.32(15) . . ?
C28 Co1 C29 40.85(13) . . ?
C39 Co1 C25 138.74(15) . . ?
C28 Co1 C25 68.89(13) . . ?
C29 Co1 C25 40.70(14) . . ?
C39 Co1 C38 40.81(15) . . ?
C28 Co1 C38 111.11(13) . . ?
C29 Co1 C38 139.76(14) . . ?
C25 Co1 C38 179.25(15) . . ?
C39 Co1 C27 111.63(13) . . ?
C28 Co1 C27 40.84(12) . . ?
C29 Co1 C27 68.66(13) . . ?
C25 Co1 C27 69.00(14) . . ?
C38 Co1 C27 110.48(14) . . ?
C39 Co1 C26 111.35(14) . . ?
C28 Co1 C26 68.63(13) . . ?
C29 Co1 C26 68.43(14) . . ?
C25 Co1 C26 40.94(16) . . ?
C38 Co1 C26 138.32(15) . . ?
C27 Co1 C26 40.83(15) . . ?
C39 Co1 C35 40.93(15) . . ?
C28 Co1 C35 178.65(13) . . ?
C29 Co1 C35 138.47(14) . . ?
C25 Co1 C35 111.28(15) . . ?
C38 Co1 C35 68.74(14) . . ?
C27 Co1 C35 140.50(14) . . ?
C26 Co1 C35 112.42(14) . . ?
C39 Co1 C36 68.45(14) . . ?
C28 Co1 C36 138.26(12) . . ?
C29 Co1 C36 111.27(13) . . ?
C25 Co1 C36 111.90(14) . . ?
C38 Co1 C36 68.63(13) . . ?
C27 Co1 C36 178.63(13) . . ?
C26 Co1 C36 140.51(15) . . ?
C35 Co1 C36 40.40(13) . . ?
C39 Co1 C37 68.28(13) . . ?
C28 Co1 C37 110.98(12) . . ?
C29 Co1 C37 111.95(13) . . ?
C25 Co1 C37 139.94(14) . . ?
C38 Co1 C37 40.80(13) . . ?
C27 Co1 C37 138.29(13) . . ?
C26 Co1 C37 178.98(15) . . ?
C35 Co1 C37 67.98(13) . . ?
C36 Co1 C37 40.38(13) . . ?
C1 S1 Ni1 97.54(11) . . ?
C13 S2 Ni1 97.80(10) . . ?
C2 N1 C7 120.7(2) . . ?
C2 N1 Ni1 121.6(2) . . ?
C7 N1 Ni1 115.94(17) . . ?
C8 N2 C12 117.5(3) . . ?
C14 N3 C19 121.6(2) . . ?
C14 N3 Ni1 122.1(2) . . ?
C19 N3 Ni1 115.00(17) . . ?
C20 N4 C24 117.0(3) . . ?
C6 C1 C2 119.3(3) . . ?
C6 C1 S1 124.5(3) . . ?
C2 C1 S1 116.2(2) . . ?
N1 C2 C3 126.0(3) . . ?
N1 C2 C1 114.9(3) . . ?
C3 C2 C1 119.1(3) . . ?
C4 C3 C2 118.4(3) . . ?
C4 C3 H3 120.8 . . ?
C2 C3 H3 120.8 . . ?
C5 C4 C3 123.7(4) . . ?
C5 C4 Cl1 117.4(3) . . ?
C3 C4 Cl1 118.9(3) . . ?
C4 C5 C6 118.7(3) . . ?
C4 C5 H5 120.7 . . ?
C6 C5 H5 120.7 . . ?
C5 C6 C1 120.8(4) . . ?
C5 C6 H6 119.6 . . ?
C1 C6 H6 119.6 . . ?
N1 C7 C8 112.4(2) . . ?
N1 C7 C19 105.6(2) . . ?
C8 C7 C19 112.2(2) . . ?
N1 C7 H7 108.9 . . ?
C8 C7 H7 108.9 . . ?
C19 C7 H7 108.9 . . ?
N2 C8 C9 121.9(3) . . ?
N2 C8 C7 115.4(2) . . ?
C9 C8 C7 122.7(3) . . ?
C10 C9 C8 119.4(3) . . ?
C10 C9 H9 120.3 . . ?
C8 C9 H9 120.3 . . ?
C11 C10 C9 119.1(4) . . ?
C11 C10 H10 120.5 . . ?
C9 C10 H10 120.5 . . ?
C12 C11 C10 117.9(3) . . ?
C12 C11 H11 121.0 . . ?
C10 C11 H11 121.0 . . ?
N2 C12 C11 124.2(3) . . ?
N2 C12 H12 117.9 . . ?
C11 C12 H12 117.9 . . ?
C18 C13 C14 119.2(3) . . ?
C18 C13 S2 124.4(3) . . ?
C14 C13 S2 116.3(2) . . ?
N3 C14 C15 126.3(3) . . ?
N3 C14 C13 114.6(3) . . ?
C15 C14 C13 119.1(3) . . ?
C16 C15 C14 118.9(3) . . ?
C16 C15 H15 120.5 . . ?
C14 C15 H15 120.5 . . ?
C15 C16 C17 122.0(4) . . ?
C15 C16 Cl2 118.6(3) . . ?
C17 C16 Cl2 119.4(3) . . ?
C18 C17 C16 119.5(3) . . ?
C18 C17 H17 120.3 . . ?
C16 C17 H17 120.3 . . ?
C17 C18 C13 121.2(3) . . ?
C17 C18 H18 119.4 . . ?
C13 C18 H18 119.4 . . ?
N3 C19 C20 112.3(2) . . ?
N3 C19 C7 106.0(2) . . ?
C20 C19 C7 111.5(2) . . ?
N3 C19 H19 109.0 . . ?
C20 C19 H19 109.0 . . ?
C7 C19 H19 109.0 . . ?
N4 C20 C21 121.6(3) . . ?
N4 C20 C19 115.0(2) . . ?
C21 C20 C19 123.4(3) . . ?
C20 C21 C22 119.7(3) . . ?
C20 C21 H21 120.2 . . ?
C22 C21 H21 120.2 . . ?
C23 C22 C21 119.0(3) . . ?
C23 C22 H22 120.5 . . ?
C21 C22 H22 120.5 . . ?
C22 C23 C24 118.0(3) . . ?
C22 C23 H23 121.0 . . ?
C24 C23 H23 121.0 . . ?
N4 C24 C23 124.8(3) . . ?
N4 C24 H24 117.6 . . ?
C23 C24 H24 117.6 . . ?
C29 C25 C26 107.4(3) . . ?
C29 C25 C30 125.4(4) . . ?
C26 C25 C30 127.1(4) . . ?
C29 C25 Co1 69.44(19) . . ?
C26 C25 Co1 69.6(2) . . ?
C30 C25 Co1 128.1(3) . . ?
C27 C26 C25 108.2(3) . . ?
C27 C26 C31 125.4(4) . . ?
C25 C26 C31 126.3(4) . . ?
C27 C26 Co1 69.48(18) . . ?
C25 C26 Co1 69.42(19) . . ?
C31 C26 Co1 128.1(3) . . ?
C26 C27 C28 107.8(3) . . ?
C26 C27 C32 126.4(3) . . ?
C28 C27 C32 125.8(3) . . ?
C26 C27 Co1 69.69(18) . . ?
C28 C27 Co1 69.39(16) . . ?
C32 C27 Co1 128.8(2) . . ?
C29 C28 C27 107.9(3) . . ?
C29 C28 C33 125.8(3) . . ?
C27 C28 C33 126.3(3) . . ?
C29 C28 Co1 69.55(17) . . ?
C27 C28 Co1 69.77(17) . . ?
C33 C28 Co1 126.5(2) . . ?
C25 C29 C28 108.7(3) . . ?
C25 C29 C34 126.2(3) . . ?
C28 C29 C34 125.1(3) . . ?
C25 C29 Co1 69.86(19) . . ?
C28 C29 Co1 69.60(17) . . ?
C34 C29 Co1 128.4(2) . . ?
C25 C30 H30A 109.5 . . ?
C25 C30 H30B 109.5 . . ?
H30A C30 H30B 109.5 . . ?
C25 C30 H30C 109.5 . . ?
H30A C30 H30C 109.5 . . ?
H30B C30 H30C 109.5 . . ?
C26 C31 H31A 109.5 . . ?
C26 C31 H31B 109.5 . . ?
H31A C31 H31B 109.5 . . ?
C26 C31 H31C 109.5 . . ?
H31A C31 H31C 109.5 . . ?
H31B C31 H31C 109.5 . . ?
C27 C32 H32A 109.5 . . ?
C27 C32 H32B 109.5 . . ?
H32A C32 H32B 109.5 . . ?
C27 C32 H32C 109.5 . . ?
H32A C32 H32C 109.5 . . ?
H32B C32 H32C 109.5 . . ?
C28 C33 H33A 109.5 . . ?
C28 C33 H33B 109.5 . . ?
H33A C33 H33B 109.5 . . ?
C28 C33 H33C 109.5 . . ?
H33A C33 H33C 109.5 . . ?
H33B C33 H33C 109.5 . . ?
C29 C34 H34A 109.5 . . ?
C29 C34 H34B 109.5 . . ?
H34A C34 H34B 109.5 . . ?
C29 C34 H34C 109.5 . . ?
H34A C34 H34C 109.5 . . ?
H34B C34 H34C 109.5 . . ?
C36 C35 C39 107.9(3) . . ?
C36 C35 C40 125.1(4) . . ?
C39 C35 C40 126.9(4) . . ?
C36 C35 Co1 70.03(17) . . ?
C39 C35 Co1 69.00(18) . . ?
C40 C35 Co1 128.7(3) . . ?
C35 C36 C37 108.2(3) . . ?
C35 C36 C41 126.2(3) . . ?
C37 C36 C41 125.6(3) . . ?
C35 C36 Co1 69.58(18) . . ?
C37 C36 Co1 70.10(17) . . ?
C41 C36 Co1 128.1(2) . . ?
C36 C37 C38 108.3(3) . . ?
C36 C37 C42 125.8(3) . . ?
C38 C37 C42 125.8(3) . . ?
C36 C37 Co1 69.52(18) . . ?
C38 C37 Co1 69.09(18) . . ?
C42 C37 Co1 130.1(2) . . ?
C39 C38 C37 107.2(3) . . ?
C39 C38 C43 126.3(4) . . ?
C37 C38 C43 126.4(3) . . ?
C39 C38 Co1 69.1(2) . . ?
C37 C38 Co1 70.10(19) . . ?
C43 C38 Co1 128.2(2) . . ?
C38 C39 C35 108.4(3) . . ?
C38 C39 C44 126.1(4) . . ?
C35 C39 C44 125.4(4) . . ?
C38 C39 Co1 70.14(18) . . ?
C35 C39 Co1 70.07(19) . . ?
C44 C39 Co1 127.8(3) . . ?
C35 C40 H40A 109.5 . . ?
C35 C40 H40B 109.5 . . ?
H40A C40 H40B 109.5 . . ?
C35 C40 H40C 109.5 . . ?
H40A C40 H40C 109.5 . . ?
H40B C40 H40C 109.5 . . ?
C36 C41 H41A 109.5 . . ?
C36 C41 H41B 109.5 . . ?
H41A C41 H41B 109.5 . . ?
C36 C41 H41C 109.5 . . ?
H41A C41 H41C 109.5 . . ?
H41B C41 H41C 109.5 . . ?
C37 C42 H42A 109.5 . . ?
C37 C42 H42B 109.5 . . ?
H42A C42 H42B 109.5 . . ?
C37 C42 H42C 109.5 . . ?
H42A C42 H42C 109.5 . . ?
H42B C42 H42C 109.5 . . ?
C38 C43 H43A 109.5 . . ?
C38 C43 H43B 109.5 . . ?
H43A C43 H43B 109.5 . . ?
C38 C43 H43C 109.5 . . ?
H43A C43 H43C 109.5 . . ?
H43B C43 H43C 109.5 . . ?
C39 C44 H44A 109.5 . . ?
C39 C44 H44B 109.5 . . ?
H44A C44 H44B 109.5 . . ?
C39 C44 H44C 109.5 . . ?
H44A C44 H44C 109.5 . . ?
H44B C44 H44C 109.5 . . ?
Cl4 C45 Cl3 113.7(3) . . ?
Cl4 C45 H45A 108.8 . . ?
Cl3 C45 H45A 108.8 . . ?
Cl4 C45 H45B 108.8 . . ?
Cl3 C45 H45B 108.8 . . ?
H45A C45 H45B 107.7 . . ?
Cl6 C46 Cl5 112.3(2) . . ?
Cl6 C46 H46A 109.1 . . ?
Cl5 C46 H46A 109.1 . . ?
Cl6 C46 H46B 109.1 . . ?
Cl5 C46 H46B 109.1 . . ?
H46A C46 H46B 107.9 . . ?

loop_
_geom_bond_atom_site_label_1
_geom_bond_atom_site_label_2
_geom_bond_distance
_geom_bond_site_symmetry_2
_geom_bond_publ_flag
Ni1 N1 1.823(2) . ?
Ni1 N3 1.828(2) . ?
Ni1 S2 2.1333(9) . ?
Ni1 S1 2.1474(9) . ?
Co1 C39 2.032(3) . ?
Co1 C28 2.041(3) . ?
Co1 C29 2.041(3) . ?
Co1 C25 2.046(3) . ?
Co1 C38 2.047(3) . ?
Co1 C27 2.046(3) . ?
Co1 C26 2.049(3) . ?
Co1 C35 2.047(3) . ?
Co1 C36 2.053(3) . ?
Co1 C37 2.060(3) . ?
Cl1 C4 1.755(4) . ?
Cl2 C16 1.750(4) . ?
Cl3 C45 1.744(4) . ?
Cl4 C45 1.703(5) . ?
Cl5 C46 1.749(4) . ?
Cl6 C46 1.732(4) . ?
S1 C1 1.743(4) . ?
S2 C13 1.744(4) . ?
N1 C2 1.359(4) . ?
N1 C7 1.465(3) . ?
N2 C8 1.329(4) . ?
N2 C12 1.340(4) . ?
N3 C14 1.355(4) . ?
N3 C19 1.451(3) . ?
N4 C20 1.334(4) . ?
N4 C24 1.341(4) . ?
C1 C6 1.392(5) . ?
C1 C2 1.428(4) . ?
C2 C3 1.400(4) . ?
C3 C4 1.373(4) . ?
C3 H3 0.9300 . ?
C4 C5 1.365(6) . ?
C5 C6 1.382(6) . ?
C5 H5 0.9300 . ?
C6 H6 0.9300 . ?
C7 C8 1.521(4) . ?
C7 C19 1.545(4) . ?
C7 H7 0.9800 . ?
C8 C9 1.384(4) . ?
C9 C10 1.379(5) . ?
C9 H9 0.9300 . ?
C10 C11 1.368(5) . ?
C10 H10 0.9300 . ?
C11 C12 1.369(5) . ?
C11 H11 0.9300 . ?
C12 H12 0.9300 . ?
C13 C18 1.392(5) . ?
C13 C14 1.426(4) . ?
C14 C15 1.396(5) . ?
C15 C16 1.382(4) . ?
C15 H15 0.9300 . ?
C16 C17 1.387(6) . ?
C17 C18 1.355(6) . ?
C17 H17 0.9300 . ?
C18 H18 0.9300 . ?
C19 C20 1.519(4) . ?
C19 H19 0.9800 . ?
C20 C21 1.378(4) . ?
C21 C22 1.384(5) . ?
C21 H21 0.9300 . ?
C22 C23 1.356(5) . ?
C22 H22 0.9300 . ?
C23 C24 1.359(5) . ?
C23 H23 0.9300 . ?
C24 H24 0.9300 . ?
C25 C29 1.421(5) . ?
C25 C26 1.432(5) . ?
C25 C30 1.507(5) . ?
C26 C27 1.428(5) . ?
C26 C31 1.501(5) . ?
C27 C28 1.426(4) . ?
C27 C32 1.503(5) . ?
C28 C29 1.424(5) . ?
C28 C33 1.493(5) . ?
C29 C34 1.496(5) . ?
C30 H30A 0.9600 . ?
C30 H30B 0.9600 . ?
C30 H30C 0.9600 . ?
C31 H31A 0.9600 . ?
C31 H31B 0.9600 . ?
C31 H31C 0.9600 . ?
C32 H32A 0.9600 . ?
C32 H32B 0.9600 . ?
C32 H32C 0.9600 . ?
C33 H33A 0.9600 . ?
C33 H33B 0.9600 . ?
C33 H33C 0.9600 . ?
C34 H34A 0.9600 . ?
C34 H34B 0.9600 . ?
C34 H34C 0.9600 . ?
C35 C36 1.415(5) . ?
C35 C39 1.426(5) . ?
C35 C40 1.502(5) . ?
C36 C37 1.419(5) . ?
C36 C41 1.501(5) . ?
C37 C38 1.432(5) . ?
C37 C42 1.498(5) . ?
C38 C39 1.422(5) . ?
C38 C43 1.488(5) . ?
C39 C44 1.496(5) . ?
C40 H40A 0.9600 . ?
C40 H40B 0.9600 . ?
C40 H40C 0.9600 . ?
C41 H41A 0.9600 . ?
C41 H41B 0.9600 . ?
C41 H41C 0.9600 . ?
C42 H42A 0.9600 . ?
C42 H42B 0.9600 . ?
C42 H42C 0.9600 . ?
C43 H43A 0.9600 . ?
C43 H43B 0.9600 . ?
C43 H43C 0.9600 . ?
C44 H44A 0.9600 . ?
C44 H44B 0.9600 . ?
C44 H44C 0.9600 . ?
C45 H45A 0.9700 . ?
C45 H45B 0.9700 . ?
C46 H46A 0.9700 . ?
C46 H46B 0.9700 . ?

loop_
_geom_torsion_atom_site_label_1
_geom_torsion_atom_site_label_2
_geom_torsion_atom_site_label_3
_geom_torsion_atom_site_label_4
_geom_torsion
_geom_torsion_site_symmetry_1
_geom_torsion_site_symmetry_2
_geom_torsion_site_symmetry_3
_geom_torsion_site_symmetry_4
_geom_torsion_publ_flag
N3 Ni1 N1 C2 173.0(2) . . . . ?
S1 Ni1 N1 C2 -8.4(2) . . . . ?
N3 Ni1 N1 C7 7.78(19) . . . . ?
S1 Ni1 N1 C7 -173.67(18) . . . . ?
N1 Ni1 N3 C14 -177.5(2) . . . . ?
S2 Ni1 N3 C14 -1.7(2) . . . . ?
N1 Ni1 N3 C19 15.13(19) . . . . ?
S2 Ni1 N3 C19 -169.07(18) . . . . ?
Ni1 S1 C1 C6 177.6(3) . . . . ?
Ni1 S1 C1 C2 -1.5(2) . . . . ?
C7 N1 C2 C3 -5.2(4) . . . . ?
Ni1 N1 C2 C3 -169.8(2) . . . . ?
C7 N1 C2 C1 173.7(2) . . . . ?
Ni1 N1 C2 C1 9.2(3) . . . . ?
C6 C1 C2 N1 176.9(3) . . . . ?
S1 C1 C2 N1 -4.0(3) . . . . ?
C6 C1 C2 C3 -4.1(4) . . . . ?
S1 C1 C2 C3 175.0(2) . . . . ?
N1 C2 C3 C4 -178.5(3) . . . . ?
C1 C2 C3 C4 2.7(4) . . . . ?
C2 C3 C4 C5 0.6(5) . . . . ?
C2 C3 C4 Cl1 -177.4(2) . . . . ?
C3 C4 C5 C6 -2.4(6) . . . . ?
Cl1 C4 C5 C6 175.6(3) . . . . ?
C4 C5 C6 C1 0.8(6) . . . . ?
C2 C1 C6 C5 2.4(5) . . . . ?
S1 C1 C6 C5 -176.7(3) . . . . ?
C2 N1 C7 C8 -69.0(3) . . . . ?
Ni1 N1 C7 C8 96.4(2) . . . . ?
C2 N1 C7 C19 168.4(2) . . . . ?
Ni1 N1 C7 C19 -26.2(3) . . . . ?
C12 N2 C8 C9 0.9(4) . . . . ?
C12 N2 C8 C7 -179.2(3) . . . . ?
N1 C7 C8 N2 137.2(2) . . . . ?
C19 C7 C8 N2 -104.1(3) . . . . ?
N1 C7 C8 C9 -42.9(4) . . . . ?
C19 C7 C8 C9 75.9(4) . . . . ?
N2 C8 C9 C10 -0.6(6) . . . . ?
C7 C8 C9 C10 179.4(3) . . . . ?
C8 C9 C10 C11 0.0(7) . . . . ?
C9 C10 C11 C12 0.2(6) . . . . ?
C8 N2 C12 C11 -0.6(5) . . . . ?
C10 C11 C12 N2 0.0(6) . . . . ?
Ni1 S2 C13 C18 -178.0(3) . . . . ?
Ni1 S2 C13 C14 2.3(2) . . . . ?
C19 N3 C14 C15 -10.1(4) . . . . ?
Ni1 N3 C14 C15 -176.7(2) . . . . ?
C19 N3 C14 C13 170.1(2) . . . . ?
Ni1 N3 C14 C13 3.6(3) . . . . ?
C18 C13 C14 N3 176.5(3) . . . . ?
S2 C13 C14 N3 -3.8(3) . . . . ?
C18 C13 C14 C15 -3.3(4) . . . . ?
S2 C13 C14 C15 176.5(2) . . . . ?
N3 C14 C15 C16 -176.8(3) . . . . ?
C13 C14 C15 C16 2.9(4) . . . . ?
C14 C15 C16 C17 -1.1(5) . . . . ?
C14 C15 C16 Cl2 178.4(2) . . . . ?
C15 C16 C17 C18 -0.4(5) . . . . ?
Cl2 C16 C17 C18 -180.0(3) . . . . ?
C16 C17 C18 C13 0.1(5) . . . . ?
C14 C13 C18 C17 1.8(5) . . . . ?
S2 C13 C18 C17 -177.9(3) . . . . ?
C14 N3 C19 C20 -77.6(3) . . . . ?
Ni1 N3 C19 C20 89.9(2) . . . . ?
C14 N3 C19 C7 160.5(2) . . . . ?
Ni1 N3 C19 C7 -32.1(3) . . . . ?
N1 C7 C19 N3 34.9(3) . . . . ?
C8 C7 C19 N3 -87.8(3) . . . . ?
N1 C7 C19 C20 -87.6(3) . . . . ?
C8 C7 C19 C20 149.7(2) . . . . ?
C24 N4 C20 C21 -0.8(5) . . . . ?
C24 N4 C20 C19 179.0(3) . . . . ?
N3 C19 C20 N4 167.3(2) . . . . ?
C7 C19 C20 N4 -73.9(3) . . . . ?
N3 C19 C20 C21 -12.8(4) . . . . ?
C7 C19 C20 C21 106.0(3) . . . . ?
N4 C20 C21 C22 0.2(5) . . . . ?
C19 C20 C21 C22 -179.7(3) . . . . ?
C20 C21 C22 C23 -0.3(6) . . . . ?
C21 C22 C23 C24 1.1(6) . . . . ?
C20 N4 C24 C23 1.8(6) . . . . ?
C22 C23 C24 N4 -1.9(7) . . . . ?
C29 C25 C26 C27 0.6(4) . . . . ?
C30 C25 C26 C27 178.2(4) . . . . ?
Co1 C25 C26 C27 -58.8(2) . . . . ?
C29 C25 C26 C31 -177.7(3) . . . . ?
C30 C25 C26 C31 -0.2(6) . . . . ?
Co1 C25 C26 C31 122.9(4) . . . . ?
C29 C25 C26 Co1 59.4(2) . . . . ?
C30 C25 C26 Co1 -123.0(4) . . . . ?
C25 C26 C27 C28 -0.4(4) . . . . ?
C31 C26 C27 C28 178.0(3) . . . . ?
Co1 C26 C27 C28 -59.2(2) . . . . ?
C25 C26 C27 C32 -177.3(3) . . . . ?
C31 C26 C27 C32 1.0(5) . . . . ?
Co1 C26 C27 C32 123.9(3) . . . . ?
C25 C26 C27 Co1 58.8(2) . . . . ?
C31 C26 C27 Co1 -122.9(4) . . . . ?
C26 C27 C28 C29 0.0(3) . . . . ?
C32 C27 C28 C29 177.0(3) . . . . ?
Co1 C27 C28 C29 -59.3(2) . . . . ?
C26 C27 C28 C33 -179.6(3) . . . . ?
C32 C27 C28 C33 -2.6(5) . . . . ?
Co1 C27 C28 C33 121.0(3) . . . . ?
C26 C27 C28 Co1 59.3(2) . . . . ?
C32 C27 C28 Co1 -123.7(3) . . . . ?
C26 C25 C29 C28 -0.6(4) . . . . ?
C30 C25 C29 C28 -178.2(3) . . . . ?
Co1 C25 C29 C28 58.9(2) . . . . ?
C26 C25 C29 C34 177.1(3) . . . . ?
C30 C25 C29 C34 -0.6(6) . . . . ?
Co1 C25 C29 C34 -123.4(3) . . . . ?
C26 C25 C29 Co1 -59.5(2) . . . . ?
C30 C25 C29 Co1 122.9(4) . . . . ?
C27 C28 C29 C25 0.3(3) . . . . ?
C33 C28 C29 C25 180.0(3) . . . . ?
Co1 C28 C29 C25 -59.1(2) . . . . ?
C27 C28 C29 C34 -177.3(3) . . . . ?
C33 C28 C29 C34 2.3(5) . . . . ?
Co1 C28 C29 C34 123.2(3) . . . . ?
C27 C28 C29 Co1 59.5(2) . . . . ?
C33 C28 C29 Co1 -120.9(3) . . . . ?
C39 C35 C36 C37 -0.9(4) . . . . ?
C40 C35 C36 C37 176.4(3) . . . . ?
Co1 C35 C36 C37 -59.7(2) . . . . ?
C39 C35 C36 C41 -178.3(3) . . . . ?
C40 C35 C36 C41 -1.0(6) . . . . ?
Co1 C35 C36 C41 122.9(3) . . . . ?
C39 C35 C36 Co1 58.8(2) . . . . ?
C40 C35 C36 Co1 -123.9(4) . . . . ?
C35 C36 C37 C38 1.0(4) . . . . ?
C41 C36 C37 C38 178.4(3) . . . . ?
Co1 C36 C37 C38 -58.3(2) . . . . ?
C35 C36 C37 C42 -175.3(3) . . . . ?
C41 C36 C37 C42 2.1(5) . . . . ?
Co1 C36 C37 C42 125.4(3) . . . . ?
C35 C36 C37 Co1 59.4(2) . . . . ?
C41 C36 C37 Co1 -123.2(3) . . . . ?
C36 C37 C38 C39 -0.7(4) . . . . ?
C42 C37 C38 C39 175.5(3) . . . . ?
Co1 C37 C38 C39 -59.3(2) . . . . ?
C36 C37 C38 C43 -178.0(3) . . . . ?
C42 C37 C38 C43 -1.7(5) . . . . ?
Co1 C37 C38 C43 123.4(3) . . . . ?
C36 C37 C38 Co1 58.6(2) . . . . ?
C42 C37 C38 Co1 -125.1(3) . . . . ?
C37 C38 C39 C35 0.2(4) . . . . ?
C43 C38 C39 C35 177.4(3) . . . . ?
Co1 C38 C39 C35 -59.8(2) . . . . ?
C37 C38 C39 C44 -177.1(3) . . . . ?
C43 C38 C39 C44 0.2(6) . . . . ?
Co1 C38 C39 C44 122.9(4) . . . . ?
C37 C38 C39 Co1 60.0(2) . . . . ?
C43 C38 C39 Co1 -122.7(3) . . . . ?
C36 C35 C39 C38 0.5(4) . . . . ?
C40 C35 C39 C38 -176.7(3) . . . . ?
Co1 C35 C39 C38 59.9(2) . . . . ?
C36 C35 C39 C44 177.7(3) . . . . ?
C40 C35 C39 C44 0.5(6) . . . . ?
Co1 C35 C39 C44 -122.8(4) . . . . ?
C36 C35 C39 Co1 -59.4(2) . . . . ?
C40 C35 C39 Co1 123.4(4) . . . . ?
